data_4503392
loop_
_publ_author_name
'Gu, Zhi-Guo'
'Xu, Yi-Fan'
'Zhou, Xin-Hui'
'Zuo, Jing-Lin'
'You, Xiao-Zeng'

_publ_section_title
;
 Assembly of Iron(II)-Triazole Polymers from 1D Chains to 3D
 Interpenetrated Frameworks: Syntheses, Structures, and Magnetic
 Properties
;
_journal_issue 4
_journal_name_full 'Crystal Growth &amp; Design'
_journal_page_first 1306
_journal_paper_doi 10.1021/cg7010666
_journal_volume 8
_journal_year 2008
_chemical_formula_sum 'C72 H108 Cl6 Fe3 N54 O24'
_chemical_formula_weight 2494.37
_chemical_name_systematic
; 
 ? 
;
_space_group_IT_number 148
_symmetry_cell_setting trigonal
_symmetry_space_group_name_Hall '-R 3'
_symmetry_space_group_name_H-M 'R -3 :H'
_atom_sites_solution_hydrogens geom
_atom_sites_solution_primary direct
_atom_sites_solution_secondary difmap
_audit_creation_method SHELXL-97
_cell_angle_alpha 90.00
_cell_angle_beta 90.00
_cell_angle_gamma 120.00
_cell_formula_units_Z 3
_cell_length_a 19.0617(12)
_cell_length_b 19.0617(12)
_cell_length_c 25.3297(13)
_cell_measurement_reflns_used 2367
_cell_measurement_temperature 293(2)
_cell_measurement_theta_max 23.6
_cell_measurement_theta_min 2.3
_cell_volume 7970.5(8)
_computing_cell_refinement 'Bruker SMART'
_computing_data_collection 'Bruker SMART'
_computing_data_reduction 'Bruker SAINT'
_computing_molecular_graphics 'Bruker SHELXTL'
_computing_publication_material 'Bruker SHELXTL'
_computing_structure_refinement 'SHELXL-97 (Sheldrick, 1997)'
_computing_structure_solution 'SHELXS-97 (Sheldrick, 1990)'
_diffrn_ambient_temperature 293(2)
_diffrn_measured_fraction_theta_full 1.000
_diffrn_measured_fraction_theta_max 1.000
_diffrn_radiation_monochromator graphite
_diffrn_radiation_source 'fine-focus sealed tube'
_diffrn_radiation_type MoK\a
_diffrn_radiation_wavelength 0.71073
_diffrn_reflns_av_R_equivalents 0.0816
_diffrn_reflns_av_sigmaI/netI 0.0885
_diffrn_reflns_limit_h_max 22
_diffrn_reflns_limit_h_min -22
_diffrn_reflns_limit_k_max 17
_diffrn_reflns_limit_k_min -22
_diffrn_reflns_limit_l_max 26
_diffrn_reflns_limit_l_min -30
_diffrn_reflns_number 13324
_diffrn_reflns_theta_full 25.00
_diffrn_reflns_theta_max 25.00
_diffrn_reflns_theta_min 2.03
_exptl_absorpt_coefficient_mu 0.650
_exptl_absorpt_correction_T_max 0.8649
_exptl_absorpt_correction_T_min 0.8289
_exptl_absorpt_correction_type none
_exptl_absorpt_process_details 'SADABS; Bruker(2000)'
_exptl_crystal_colour colorless
_exptl_crystal_density_diffrn 1.559
_exptl_crystal_density_method 'not measured'
_exptl_crystal_description block
_exptl_crystal_F_000 3870
_exptl_crystal_size_max 0.30
_exptl_crystal_size_mid 0.26
_exptl_crystal_size_min 0.23
_refine_diff_density_max 0.519
_refine_diff_density_min -0.372
_refine_diff_density_rms 0.076
_refine_ls_extinction_method none
_refine_ls_goodness_of_fit_ref 0.974
_refine_ls_hydrogen_treatment mixed
_refine_ls_matrix_type full
_refine_ls_number_parameters 258
_refine_ls_number_reflns 3124
_refine_ls_number_restraints 34
_refine_ls_restrained_S_all 1.057
_refine_ls_R_factor_all 0.1130
_refine_ls_R_factor_gt 0.0608
_refine_ls_shift/su_max 0.000
_refine_ls_shift/su_mean 0.000
_refine_ls_structure_factor_coef Fsqd
_refine_ls_weighting_details 'calc w=1/[\s^2^(Fo^2^)+(0.0637P)^2^+0.0000P] where P=(Fo^2^+2Fc^2^)/3'
_refine_ls_weighting_scheme calc
_refine_ls_wR_factor_gt 0.1282
_refine_ls_wR_factor_ref 0.1451
_reflns_number_gt 1902
_reflns_number_total 3124
_reflns_threshold_expression >2sigma(I)
_cod_data_source_file cg7010666-file005.cif
_cod_data_source_block r-3
_cod_original_sg_symbol_H-M R-3
_cod_database_code 4503392

loop_
_symmetry_equiv_pos_as_xyz
'x, y, z'
'-y, x-y, z'
'-x+y, -x, z'
'x+2/3, y+1/3, z+1/3'
'-y+2/3, x-y+1/3, z+1/3'
'-x+y+2/3, -x+1/3, z+1/3'
'x+1/3, y+2/3, z+2/3'
'-y+1/3, x-y+2/3, z+2/3'
'-x+y+1/3, -x+2/3, z+2/3'
'-x, -y, -z'
'y, -x+y, -z'
'x-y, x, -z'
'-x+2/3, -y+1/3, -z+1/3'
'y+2/3, -x+y+1/3, -z+1/3'
'x-y+2/3, x+1/3, -z+1/3'
'-x+1/3, -y+2/3, -z+2/3'
'y+1/3, -x+y+2/3, -z+2/3'
'x-y+1/3, x+2/3, -z+2/3'

loop_
_atom_site_label
_atom_site_type_symbol
_atom_site_fract_x
_atom_site_fract_y
_atom_site_fract_z
_atom_site_U_iso_or_equiv
_atom_site_adp_type
_atom_site_occupancy
_atom_site_symmetry_multiplicity
_atom_site_calc_flag
_atom_site_refinement_flags
Fe1 Fe 0.0000 0.0000 0.83735(4) 0.0246(3) Uani 1 3 d S
Fe2 Fe 0.0000 0.0000 0.5000 0.0361(5) Uani 1 6 d S
C1 C -0.0999(3) 0.0807(3) 0.88664(19) 0.0376(12) Uani 1 1 d .
H1 H -0.1399 0.0584 0.8609 0.045 Uiso 1 1 calc R
C2 C 0.0024(3) 0.1138(3) 0.9320(2) 0.0433(13) Uani 1 1 d .
H2 H 0.0505 0.1185 0.9442 0.052 Uiso 1 1 calc R
C3 C 0.1284(3) 0.1152(3) 0.7505(2) 0.0508(15) Uani 1 1 d .
H3 H 0.1333 0.0718 0.7383 0.061 Uiso 1 1 calc R
C4 C 0.0882(3) 0.1806(3) 0.79184(18) 0.0372(12) Uani 1 1 d .
H4 H 0.0605 0.1964 0.8147 0.045 Uiso 1 1 calc R
C5 C 0.1678(3) 0.0473(3) 0.5517(2) 0.0491(14) Uani 1 1 d .
H5 H 0.1954 0.0846 0.5250 0.059 Uiso 1 1 calc R
C6 C 0.0804(3) -0.0452(3) 0.5966(2) 0.0593(16) Uani 1 1 d .
H6 H 0.0307 -0.0880 0.6074 0.071 Uiso 1 1 calc R
C7 C -0.1560(3) 0.1562(3) 0.9346(2) 0.0445(14) Uani 1 1 d .
H7A H -0.1954 0.1372 0.9061 0.053 Uiso 1 1 calc R
H7B H -0.1261 0.2149 0.9332 0.053 Uiso 1 1 calc R
C8 C -0.2005(3) 0.1300(3) 0.98642(19) 0.0440(13) Uani 1 1 d .
H8A H -0.2194 0.0728 0.9915 0.053 Uiso 1 1 calc R
H8B H -0.2477 0.1365 0.9846 0.053 Uiso 1 1 calc R
C9 C 0.1794(3) 0.3177(3) 0.7522(2) 0.0483(14) Uani 1 1 d .
H9A H 0.2380 0.3439 0.7545 0.058 Uiso 1 1 calc R
H9B H 0.1610 0.3383 0.7808 0.058 Uiso 1 1 calc R
C10 C 0.1570(3) 0.3402(3) 0.70053(19) 0.0430(13) Uani 1 1 d .
H10A H 0.1660 0.3948 0.7034 0.052 Uiso 1 1 calc R
H10B H 0.0996 0.3043 0.6944 0.052 Uiso 1 1 calc R
C11 C 0.2855(3) 0.0879(3) 0.6117(2) 0.0573(16) Uani 1 1 d .
H11A H 0.3188 0.1221 0.5831 0.069 Uiso 1 1 calc R
H11B H 0.3057 0.0522 0.6218 0.069 Uiso 1 1 calc R
C12 C 0.2904(3) 0.1398(3) 0.6582(2) 0.0560(15) Uani 1 1 d .
H12A H 0.2667 0.1727 0.6486 0.067 Uiso 1 1 calc R
H12B H 0.2595 0.1052 0.6874 0.067 Uiso 1 1 calc R
N1 N -0.0357(2) 0.0706(2) 0.88872(14) 0.0312(9) Uani 1 1 d .
N2 N -0.0994(2) 0.1261(2) 0.92567(16) 0.0381(10) Uani 1 1 d .
N3 N -0.0330(3) 0.1489(3) 0.95566(17) 0.0513(12) Uani 1 1 d .
N4 N 0.0748(2) 0.1061(2) 0.78828(15) 0.0330(9) Uani 1 1 d .
N5 N 0.1451(2) 0.2301(2) 0.75939(15) 0.0374(10) Uani 1 1 d .
N6 N 0.1729(3) 0.1884(3) 0.73207(18) 0.0580(13) Uani 1 1 d .
N7 N 0.0888(2) -0.0056(2) 0.55104(17) 0.0438(11) Uani 1 1 d .
N8 N 0.2018(2) 0.0402(3) 0.59433(18) 0.0461(11) Uani 1 1 d .
N9 N 0.1458(3) -0.0201(3) 0.6251(2) 0.0645(14) Uani 1 1 d .
Cl1 Cl 0.69736(11) 0.02897(11) 0.52753(7) 0.0678(5) Uani 1 1 d U
O1 O 0.7600(3) 0.0160(4) 0.5331(3) 0.171(3) Uani 1 1 d U
O2 O 0.6849(8) 0.0375(9) 0.5784(5) 0.129(4) Uani 0.50 1 d PU
O3 O 0.6403(11) -0.0404(11) 0.5038(7) 0.158(6) Uani 0.50 1 d PU
O4 O 0.7002(6) 0.0734(6) 0.4888(4) 0.264(5) Uani 1 1 d U
O2' O 0.7116(10) 0.0999(10) 0.5534(9) 0.182(8) Uani 0.50 1 d P
O3' O 0.6164(7) -0.0374(8) 0.5343(6) 0.110(5) Uani 0.50 1 d P

loop_
_atom_site_aniso_label
_atom_site_aniso_U_11
_atom_site_aniso_U_22
_atom_site_aniso_U_33
_atom_site_aniso_U_23
_atom_site_aniso_U_13
_atom_site_aniso_U_12
Fe1 0.0253(4) 0.0253(4) 0.0233(6) 0.000 0.000 0.0126(2)
Fe2 0.0332(6) 0.0332(6) 0.0420(11) 0.000 0.000 0.0166(3)
C1 0.041(3) 0.038(3) 0.034(3) -0.005(2) -0.002(2) 0.021(2)
C2 0.037(3) 0.053(3) 0.043(3) -0.013(3) -0.005(2) 0.025(3)
C3 0.067(4) 0.039(3) 0.055(4) 0.011(3) 0.023(3) 0.033(3)
C4 0.043(3) 0.040(3) 0.032(3) 0.002(2) 0.005(2) 0.023(3)
C5 0.044(4) 0.057(4) 0.048(4) -0.002(3) 0.004(3) 0.027(3)
C6 0.052(4) 0.042(3) 0.076(5) 0.015(3) -0.009(3) 0.017(3)
C7 0.055(3) 0.052(3) 0.043(3) -0.007(3) 0.000(3) 0.040(3)
C8 0.044(3) 0.052(3) 0.050(4) -0.002(3) 0.004(3) 0.035(3)
C9 0.053(3) 0.035(3) 0.044(3) 0.002(2) -0.002(3) 0.012(3)
C10 0.053(3) 0.036(3) 0.041(3) 0.006(2) 0.003(3) 0.022(3)
C11 0.037(3) 0.070(4) 0.063(4) -0.020(3) -0.011(3) 0.026(3)
C12 0.042(3) 0.070(4) 0.053(4) -0.009(3) -0.004(3) 0.026(3)
N1 0.032(2) 0.031(2) 0.031(2) 0.0004(18) 0.0064(18) 0.0163(19)
N2 0.042(3) 0.044(2) 0.036(3) -0.006(2) 0.002(2) 0.027(2)
N3 0.046(3) 0.062(3) 0.051(3) -0.024(2) -0.006(2) 0.030(2)
N4 0.032(2) 0.030(2) 0.035(2) 0.0048(18) 0.0049(18) 0.0145(19)
N5 0.042(2) 0.033(2) 0.034(2) 0.0096(19) 0.0058(19) 0.015(2)
N6 0.068(3) 0.050(3) 0.065(3) 0.020(2) 0.033(3) 0.036(3)
N7 0.035(3) 0.039(3) 0.060(3) -0.002(2) -0.006(2) 0.021(2)
N8 0.040(3) 0.049(3) 0.054(3) -0.013(2) -0.007(2) 0.027(2)
N9 0.055(3) 0.052(3) 0.078(4) 0.011(3) -0.019(3) 0.021(3)
Cl1 0.0751(12) 0.0779(12) 0.0622(11) 0.0100(9) 0.0118(9) 0.0471(10)
O1 0.106(4) 0.181(5) 0.268(7) -0.040(5) 0.000(4) 0.102(4)
O2 0.140(8) 0.148(9) 0.090(5) -0.017(6) 0.034(6) 0.064(7)
O3 0.159(9) 0.141(7) 0.147(10) -0.035(7) -0.069(8) 0.055(6)
O4 0.272(8) 0.246(7) 0.217(7) 0.154(6) 0.011(6) 0.087(6)
O2' 0.186(15) 0.160(13) 0.28(2) -0.132(15) -0.119(15) 0.145(13)
O3' 0.061(7) 0.082(8) 0.168(14) 0.043(9) 0.051(8) 0.023(6)

loop_
_atom_type_symbol
_atom_type_description
_atom_type_scat_dispersion_real
_atom_type_scat_dispersion_imag
_atom_type_scat_source
C C 0.0033 0.0016 'International Tables Vol C Tables 4.2.6.8 and 6.1.1.4'
H H 0.0000 0.0000 'International Tables Vol C Tables 4.2.6.8 and 6.1.1.4'
N N 0.0061 0.0033 'International Tables Vol C Tables 4.2.6.8 and 6.1.1.4'
O O 0.0106 0.0060 'International Tables Vol C Tables 4.2.6.8 and 6.1.1.4'
Cl Cl 0.1484 0.1585 'International Tables Vol C Tables 4.2.6.8 and 6.1.1.4'
Fe Fe 0.3463 0.8444 'International Tables Vol C Tables 4.2.6.8 and 6.1.1.4'

loop_
_geom_angle_atom_site_label_1
_geom_angle_atom_site_label_2
_geom_angle_atom_site_label_3
_geom_angle
_geom_angle_site_symmetry_1
_geom_angle_site_symmetry_3
N4 Fe1 N4 90.91(14) 2 3
N4 Fe1 N4 90.91(14) 2 .
N4 Fe1 N4 90.91(14) 3 .
N4 Fe1 N1 88.62(13) 2 .
N4 Fe1 N1 177.43(13) 3 .
N4 Fe1 N1 91.62(13) . .
N4 Fe1 N1 177.43(13) 2 3
N4 Fe1 N1 91.62(13) 3 3
N4 Fe1 N1 88.62(14) . 3
N1 Fe1 N1 88.86(14) . 3
N4 Fe1 N1 91.62(13) 2 2
N4 Fe1 N1 88.62(14) 3 2
N4 Fe1 N1 177.43(13) . 2
N1 Fe1 N1 88.86(14) . 2
N1 Fe1 N1 88.86(14) 3 2
N7 Fe2 N7 91.72(16) 10_556 2
N7 Fe2 N7 88.28(16) 10_556 12_556
N7 Fe2 N7 91.72(16) 2 12_556
N7 Fe2 N7 180.00(18) 10_556 .
N7 Fe2 N7 88.28(16) 2 .
N7 Fe2 N7 91.72(16) 12_556 .
N7 Fe2 N7 88.28(16) 10_556 11_556
N7 Fe2 N7 180.00(13) 2 11_556
N7 Fe2 N7 88.28(16) 12_556 11_556
N7 Fe2 N7 91.72(16) . 11_556
N7 Fe2 N7 91.72(16) 10_556 3
N7 Fe2 N7 88.28(16) 2 3
N7 Fe2 N7 180.000(1) 12_556 3
N7 Fe2 N7 88.28(16) . 3
N7 Fe2 N7 91.72(16) 11_556 3
N2 C1 N1 111.2(4) . .
N2 C1 H1 124.4 . .
N1 C1 H1 124.4 . .
N3 C2 N1 115.4(4) . .
N3 C2 H2 122.3 . .
N1 C2 H2 122.3 . .
N6 C3 N4 116.0(5) . .
N6 C3 H3 122.0 . .
N4 C3 H3 122.0 . .
N5 C4 N4 112.2(4) . .
N5 C4 H4 123.9 . .
N4 C4 H4 123.9 . .
N8 C5 N7 111.4(5) . .
N8 C5 H5 124.3 . .
N7 C5 H5 124.3 . .
N9 C6 N7 116.4(5) . .
N9 C6 H6 121.8 . .
N7 C6 H6 121.8 . .
N2 C7 C8 113.9(4) . .
N2 C7 H7A 108.8 . .
C8 C7 H7A 108.8 . .
N2 C7 H7B 108.8 . .
C8 C7 H7B 108.8 . .
H7A C7 H7B 107.7 . .
C7 C8 C10 114.3(4) . 6_455
C7 C8 H8A 108.7 . .
C10 C8 H8A 108.7 6_455 .
C7 C8 H8B 108.7 . .
C10 C8 H8B 108.7 6_455 .
H8A C8 H8B 107.6 . .
N5 C9 C10 113.8(4) . .
N5 C9 H9A 108.8 . .
C10 C9 H9A 108.8 . .
N5 C9 H9B 108.8 . .
C10 C9 H9B 108.8 . .
H9A C9 H9B 107.7 . .
C9 C10 C8 114.8(4) . 8_554
C9 C10 H10A 108.6 . .
C8 C10 H10A 108.6 8_554 .
C9 C10 H10B 108.6 . .
C8 C10 H10B 108.6 8_554 .
H10A C10 H10B 107.5 . .
N8 C11 C12 109.6(4) . .
N8 C11 H11A 109.7 . .
C12 C11 H11A 109.7 . .
N8 C11 H11B 109.7 . .
C12 C11 H11B 109.7 . .
H11A C11 H11B 108.2 . .
C12 C12 C11 111.2(5) 13_556 .
C12 C12 H12A 109.4 13_556 .
C11 C12 H12A 109.4 . .
C12 C12 H12B 109.4 13_556 .
C11 C12 H12B 109.4 . .
H12A C12 H12B 108.0 . .
C1 N1 C2 101.4(4) . .
C1 N1 Fe1 130.5(3) . .
C2 N1 Fe1 128.0(3) . .
C1 N2 N3 109.4(4) . .
C1 N2 C7 127.5(4) . .
N3 N2 C7 122.8(4) . .
C2 N3 N2 102.6(4) . .
C4 N4 C3 100.7(4) . .
C4 N4 Fe1 130.1(3) . .
C3 N4 Fe1 128.6(3) . .
C4 N5 N6 109.0(4) . .
C4 N5 C9 129.3(4) . .
N6 N5 C9 121.7(4) . .
C3 N6 N5 102.1(4) . .
C5 N7 C6 100.8(4) . .
C5 N7 Fe2 125.8(4) . .
C6 N7 Fe2 131.4(4) . .
C5 N8 N9 110.1(4) . .
C5 N8 C11 129.4(5) . .
N9 N8 C11 120.5(5) . .
C6 N9 N8 101.3(4) . .
O4 Cl1 O2 127.7(9) . .
O4 Cl1 O1 117.1(6) . .
O2 Cl1 O1 98.6(7) . .
O4 Cl1 O3 93.1(10) . .
O2 Cl1 O3 116.1(10) . .
O1 Cl1 O3 102.7(8) . .
O4 Cl1 O2' 78.2(9) . .
O2 Cl1 O2' 52.6(8) . .
O1 Cl1 O2' 111.6(6) . .
O3 Cl1 O2' 144.9(10) . .
O4 Cl1 O3' 110.2(8) . .
O2 Cl1 O3' 79.3(8) . .
O1 Cl1 O3' 119.2(6) . .
O3 Cl1 O3' 37.9(8) . .
O2' Cl1 O3' 113.5(10) . .

loop_
_geom_bond_atom_site_label_1
_geom_bond_atom_site_label_2
_geom_bond_distance
_geom_bond_site_symmetry_2
Fe1 N4 2.188(4) 2
Fe1 N4 2.188(4) 3
Fe1 N4 2.188(4) .
Fe1 N1 2.211(3) .
Fe1 N1 2.211(3) 3
Fe1 N1 2.211(3) 2
Fe2 N7 2.175(4) 10_556
Fe2 N7 2.175(4) 2
Fe2 N7 2.175(4) 12_556
Fe2 N7 2.175(4) .
Fe2 N7 2.175(4) 11_556
Fe2 N7 2.175(4) 3
C1 N2 1.311(5) .
C1 N1 1.331(5) .
C1 H1 0.9300 .
C2 N3 1.308(6) .
C2 N1 1.345(5) .
C2 H2 0.9300 .
C3 N6 1.305(6) .
C3 N4 1.345(6) .
C3 H3 0.9300 .
C4 N5 1.311(5) .
C4 N4 1.314(5) .
C4 H4 0.9300 .
C5 N8 1.301(6) .
C5 N7 1.329(6) .
C5 H5 0.9300 .
C6 N9 1.305(6) .
C6 N7 1.344(6) .
C6 H6 0.9300 .
C7 N2 1.470(5) .
C7 C8 1.506(6) .
C7 H7A 0.9700 .
C7 H7B 0.9700 .
C8 C10 1.515(7) 6_455
C8 H8A 0.9700 .
C8 H8B 0.9700 .
C9 N5 1.468(5) .
C9 C10 1.505(6) .
C9 H9A 0.9700 .
C9 H9B 0.9700 .
C10 C8 1.516(7) 8_554
C10 H10A 0.9700 .
C10 H10B 0.9700 .
C11 N8 1.454(6) .
C11 C12 1.509(7) .
C11 H11A 0.9700 .
C11 H11B 0.9700 .
C12 C12 1.494(9) 13_556
C12 H12A 0.9700 .
C12 H12B 0.9700 .
N2 N3 1.349(5) .
N5 N6 1.346(5) .
N8 N9 1.357(6) .
Cl1 O4 1.279(7) .
Cl1 O2 1.335(13) .
Cl1 O1 1.343(5) .
Cl1 O3 1.362(17) .
Cl1 O2' 1.402(12) .
Cl1 O3' 1.435(11) .
